data_7042657
loop_
_publ_author_name
'Corona-Gonz\'alez, Mar\'ia Vicky'
'Zamora-Moreno, Julio'
'Cuevas-Ch\'avez, Cynthia A.'
'Rufino-Felipe, Ernesto'
'Mothes-Martin, Emmanuelle'
'Coppel, Yannick'
'Mu\~noz-Hern\'andez, Miguel A.'
'Vendier, Laure'
'Flores-Alamo, Marcos'
'Grellier, Mary'
'Sabo-Etienne, Sylviane'
'Montiel-Palma, Virginia'

_publ_section_title
;
 A family of rhodium and iridium complexes with semirigid benzylsilyl
 phosphines: from bidentate to tetradentate coordination modes
;
_journal_name_full 'Dalton Trans.'
_journal_paper_doi 10.1039/C7DT00727B
_journal_year 2017
_chemical_formula_moiety 'C42 H44 Cl P2 Rh Si2, 3(C4 H8 O)'
_chemical_formula_sum 'C54 H68 Cl O3 P2 Rh Si2'
_chemical_formula_weight 1021.56
_chemical_properties_physical ', Air-sensitive'
_space_group_crystal_system monoclinic
_space_group_IT_number 15
_space_group_name_Hall '-C 2yc'
_space_group_name_H-M_alt 'C 1 2/c 1'
_symmetry_space_group_name_Hall '-C 2yc'
_symmetry_space_group_name_H-M 'C 1 2/c 1'
_atom_sites_solution_hydrogens geom
_atom_sites_solution_primary direct
_audit_creation_date 2017-01-13
_audit_creation_method
;
Olex2 1.2
(compiled 2016.11.30 svn.r3356 for OlexSys, GUI svn.r5269)
;
_audit_update_record
;
2017-02-21 deposited with the CCDC.
2017-03-31 downloaded from the CCDC.
;
_cell_angle_alpha 90
_cell_angle_beta 91.939(3)
_cell_angle_gamma 90
_cell_formula_units_Z 4
_cell_length_a 20.6490(6)
_cell_length_b 17.2473(4)
_cell_length_c 13.9539(4)
_cell_measurement_reflns_used 11481
_cell_measurement_temperature 100.46(10)
_cell_measurement_theta_max 28.8140
_cell_measurement_theta_min 2.8030
_cell_volume 4966.7(2)
_computing_cell_refinement
;
CrysAlisPro, Agilent Technologies,
Version 1.171.37.35 (release 13-08-2014 CrysAlis171 .NET)
(compiled Aug 13 2014,18:06:01)
;
_computing_data_collection
;
CrysAlisPro, Agilent Technologies,
Version 1.171.37.35 (release 13-08-2014 CrysAlis171 .NET)
(compiled Aug 13 2014,18:06:01)
;
_computing_data_reduction
;
CrysAlisPro, Agilent Technologies,
Version 1.171.37.35 (release 13-08-2014 CrysAlis171 .NET)
(compiled Aug 13 2014,18:06:01)
;
_computing_molecular_graphics 'Olex2 (Dolomanov et al., 2009)'
_computing_publication_material 'Olex2 (Dolomanov et al., 2009)'
_computing_structure_refinement 'ShelXL (Sheldrick, 2015)'
_computing_structure_solution 'ShelXT (Sheldrick, 2015)'
_diffrn_ambient_environment air
_diffrn_ambient_temperature 100.46(10)
_diffrn_detector 'CCD plate'
_diffrn_detector_area_resol_mean 8.0769
_diffrn_detector_type EosS2
_diffrn_measured_fraction_theta_full 0.9985
_diffrn_measured_fraction_theta_max 0.8993
_diffrn_measurement_details
;
#__ type_ start__ end____ width___ exp.time_
  1 omega  -10.00   82.00   1.0000   26.1950
omega____ theta____ kappa____ phi______ frames
    -       15.2374   77.0000  -90.0000 92

#__ type_ start__ end____ width___ exp.time_
  2 omega  -51.00   40.00   1.0000   26.1950
omega____ theta____ kappa____ phi______ frames
    -       15.2374  -77.0000  150.0000 91

#__ type_ start__ end____ width___ exp.time_
  3 omega   -4.00   71.00   1.0000   26.1950
omega____ theta____ kappa____ phi______ frames
    -       15.2374   38.0000 -150.0000 75

#__ type_ start__ end____ width___ exp.time_
  4 omega    7.00   50.00   1.0000   26.1950
omega____ theta____ kappa____ phi______ frames
    -       15.2374   57.0000   30.0000 43

#__ type_ start__ end____ width___ exp.time_
  5 omega   35.00   87.00   1.0000   26.1950
omega____ theta____ kappa____ phi______ frames
    -       15.2374  178.0000   60.0000 52

#__ type_ start__ end____ width___ exp.time_
  6 omega  -74.00  -44.00   1.0000   26.1950
omega____ theta____ kappa____ phi______ frames
    -      -16.1749  132.0000  -50.0000 30
;
_diffrn_measurement_device 'four-circle diffractometer'
_diffrn_measurement_device_type 'SuperNova, Dual, Cu at zero, EosS2'
_diffrn_measurement_method '\w scans'
_diffrn_orient_matrix_UB_11 -0.0035014000
_diffrn_orient_matrix_UB_12 0.0352847000
_diffrn_orient_matrix_UB_13 0.0254457000
_diffrn_orient_matrix_UB_21 0.0341906000
_diffrn_orient_matrix_UB_22 0.0032631000
_diffrn_orient_matrix_UB_23 0.0051073000
_diffrn_orient_matrix_UB_31 0.0005495000
_diffrn_orient_matrix_UB_32 0.0208532000
_diffrn_orient_matrix_UB_33 -0.0437503000
_diffrn_radiation_monochromator mirror
_diffrn_radiation_probe x-ray
_diffrn_radiation_type 'Mo K\a'
_diffrn_radiation_wavelength 0.71073
_diffrn_reflns_av_R_equivalents 0.0256
_diffrn_reflns_av_unetI/netI 0.0285
_diffrn_reflns_Laue_measured_fraction_full 0.997
_diffrn_reflns_Laue_measured_fraction_max 0.899
_diffrn_reflns_limit_h_max 27
_diffrn_reflns_limit_h_min -26
_diffrn_reflns_limit_k_max 23
_diffrn_reflns_limit_k_min -21
_diffrn_reflns_limit_l_max 18
_diffrn_reflns_limit_l_min -17
_diffrn_reflns_number 20468
_diffrn_reflns_point_group_measured_fraction_full 0.997
_diffrn_reflns_point_group_measured_fraction_max 0.899
_diffrn_reflns_theta_full 25.242
_diffrn_reflns_theta_max 29.057
_diffrn_reflns_theta_min 2.777
_diffrn_source 'SuperNova (Mo) X-ray Source'
_exptl_absorpt_coefficient_mu 0.553
_exptl_absorpt_correction_T_max 1.00000
_exptl_absorpt_correction_T_min 0.85175
_exptl_absorpt_correction_type multi-scan
_exptl_absorpt_process_details
;
CrysAlisPro, Agilent Technologies,
Version 1.171.37.35 (release 13-08-2014 CrysAlis171 .NET)
(compiled Aug 13 2014,18:06:01)
Empirical absorption correction using spherical harmonics,
 implemented in SCALE3 ABSPACK scaling algorithm.
Empirical absorption correction using spherical harmonics,
 implemented in SCALE3 ABSPACK scaling algorithm.
;
_exptl_crystal_colour 'clear light brown'
_exptl_crystal_colour_lustre clear
_exptl_crystal_colour_modifier light
_exptl_crystal_colour_primary brown
_exptl_crystal_density_diffrn 1.366
_exptl_crystal_description irregular
_exptl_crystal_F_000 2144
_exptl_crystal_size_max 0.14
_exptl_crystal_size_mid 0.11
_exptl_crystal_size_min 0.09
_refine_diff_density_max 1.047
_refine_diff_density_min -0.865
_refine_diff_density_rms 0.079
_refine_ls_extinction_method none
_refine_ls_goodness_of_fit_ref 1.058
_refine_ls_hydrogen_treatment constr
_refine_ls_matrix_type full
_refine_ls_number_parameters 289
_refine_ls_number_reflns 5972
_refine_ls_number_restraints 60
_refine_ls_restrained_S_all 1.068
_refine_ls_R_factor_all 0.0399
_refine_ls_R_factor_gt 0.0341
_refine_ls_shift/su_max 0.001
_refine_ls_shift/su_mean 0.000
_refine_ls_structure_factor_coef Fsqd
_refine_ls_weighting_details 'w=1/[\s^2^(Fo^2^)+(0.0368P)^2^+12.4019P] where P=(Fo^2^+2Fc^2^)/3'
_refine_ls_weighting_scheme calc
_refine_ls_wR_factor_gt 0.0833
_refine_ls_wR_factor_ref 0.0868
_reflns_Friedel_coverage 0.000
_reflns_number_gt 5317
_reflns_number_total 5972
_reflns_threshold_expression 'I > 2\s(I)'
_cod_data_source_file c7dt00727b2.cif
_cod_data_source_block mm75
_cod_database_code 7042657
_chemical_oxdiff_formula 'C30 H30 P2 Si2 Rh'
_shelx_space_group_comment
;
The symmetry employed for this shelxl refinement is uniquely defined
by the following loop, which should always be used as a source of
symmetry information in preference to the above space-group names.
They are only intended as comments.
;
_reflns_odcompleteness_completeness 99.85
_reflns_odcompleteness_iscentric 1
_reflns_odcompleteness_theta 26.32
_olex2_refinement_description
;
1. Fixed Uiso
 At 1.2 times of:
  All C(H) groups, All C(H,H) groups
 At 1.5 times of:
  All C(H,H,H) groups
2. Uiso/Uaniso restraints and constraints
O2 \\sim C26 \\sim C27 \\sim C28 \\sim C29: within 2A with sigma of 0.05 and
sigma for terminal atoms of 0.1
3. Rigid body (RIGU) restrains
 O2, C26, C27, C28, C29
 with sigma for 1-2 distances of 0.005 and sigma for 1-3 distances of 0.005
4. Others
 Fixed Sof: O2(0.5) C26(0.5) H26A(0.5) H26B(0.5) C27(0.5) H27A(0.5) H27B(0.5)
 C28(0.5) H28A(0.5) H28B(0.5) C29(0.5) H29A(0.5) H29B(0.5)
;
_shelx_shelxl_version_number 2014/7
_olex2_date_sample_data_collection 2016-03-23
_olex2_submission_special_instructions 'No special instructions were received'

loop_
_space_group_symop_operation_xyz
'x, y, z'
'-x, y, -z+1/2'
'x+1/2, y+1/2, z'
'-x+1/2, y+1/2, -z+1/2'
'-x, -y, -z'
'x, -y, z-1/2'
'-x+1/2, -y+1/2, -z'
'x+1/2, -y+1/2, z-1/2'

loop_
_atom_site_label
_atom_site_type_symbol
_atom_site_fract_x
_atom_site_fract_y
_atom_site_fract_z
_atom_site_U_iso_or_equiv
_atom_site_adp_type
_atom_site_occupancy
_atom_site_site_symmetry_order
_atom_site_calc_flag
_atom_site_refinement_flags_posn
_atom_site_refinement_flags_adp
_atom_site_refinement_flags_occupancy
_atom_site_disorder_assembly
_atom_site_disorder_group
Rh1 Rh 0.5000 0.22885(2) 0.7500 0.01100(7) Uani 1 2 d S T P . .
Cl1 Cl 0.5000 0.08634(4) 0.7500 0.01651(14) Uani 1 2 d S T P . .
P1 P 0.40532(2) 0.22401(3) 0.65217(4) 0.01220(11) Uani 1 1 d . . . . .
Si1 Si 0.45178(3) 0.32914(3) 0.83537(4) 0.01487(12) Uani 1 1 d . . . . .
C0AA C 0.37600(10) 0.31705(12) 0.60699(15) 0.0156(4) Uani 1 1 d . . . . .
C2AA C 0.37055(11) 0.33458(12) 0.50921(16) 0.0194(4) Uani 1 1 d . . . . .
H2AA H 0.3795 0.2965 0.4644 0.023 Uiso 1 1 calc . . . . .
C1AA C 0.35201(12) 0.40817(13) 0.47786(18) 0.0254(5) Uani 1 1 d . . . . .
H1AA H 0.3494 0.4195 0.4127 0.030 Uiso 1 1 calc . . . . .
C4 C 0.33740(12) 0.46465(14) 0.54510(19) 0.0284(5) Uani 1 1 d . . . . .
H4 H 0.3245 0.5138 0.5249 0.034 Uiso 1 1 calc . . . . .
C5 C 0.34214(11) 0.44750(13) 0.64196(19) 0.0245(5) Uani 1 1 d . . . . .
H5 H 0.3318 0.4856 0.6860 0.029 Uiso 1 1 calc . . . . .
C6 C 0.36200(10) 0.37460(12) 0.67571(16) 0.0181(4) Uani 1 1 d . . . . .
C7 C 0.36896(10) 0.35848(12) 0.78100(16) 0.0184(4) Uani 1 1 d . . . . .
H7A H 0.3386 0.3176 0.7956 0.022 Uiso 1 1 calc . . . . .
H7B H 0.3551 0.4046 0.8144 0.022 Uiso 1 1 calc . . . . .
C8 C 0.33376(10) 0.18718(12) 0.71368(15) 0.0154(4) Uani 1 1 d . . . . .
C9 C 0.34068(11) 0.13534(12) 0.79011(16) 0.0194(4) Uani 1 1 d . . . . .
H9 H 0.3815 0.1168 0.8083 0.023 Uiso 1 1 calc . . . . .
C10 C 0.28660(12) 0.11128(13) 0.83920(18) 0.0247(5) Uani 1 1 d . . . . .
H10 H 0.2914 0.0768 0.8902 0.030 Uiso 1 1 calc . . . . .
C11 C 0.22531(12) 0.13879(13) 0.81205(18) 0.0258(5) Uani 1 1 d . . . . .
H11 H 0.1894 0.1235 0.8458 0.031 Uiso 1 1 calc . . . . .
C12 C 0.21769(11) 0.18873(13) 0.73502(18) 0.0242(5) Uani 1 1 d . . . . .
H12 H 0.1766 0.2059 0.7160 0.029 Uiso 1 1 calc . . . . .
C13 C 0.27131(10) 0.21321(13) 0.68615(16) 0.0198(4) Uani 1 1 d . . . . .
H13 H 0.2660 0.2471 0.6347 0.024 Uiso 1 1 calc . . . . .
C14 C 0.40600(10) 0.16182(11) 0.54517(15) 0.0150(4) Uani 1 1 d . . . . .
C15 C 0.46306(10) 0.12676(12) 0.51620(15) 0.0177(4) Uani 1 1 d . . . . .
H15 H 0.5015 0.1347 0.5515 0.021 Uiso 1 1 calc . . . . .
C16 C 0.46275(11) 0.07990(13) 0.43468(16) 0.0216(5) Uani 1 1 d . . . . .
H16 H 0.5010 0.0571 0.4155 0.026 Uiso 1 1 calc . . . . .
C17 C 0.40546(12) 0.06721(13) 0.38225(16) 0.0239(5) Uani 1 1 d . . . . .
H17 H 0.4054 0.0353 0.3285 0.029 Uiso 1 1 calc . . . . .
C18 C 0.34809(11) 0.10182(13) 0.40954(16) 0.0220(5) Uani 1 1 d . . . . .
H18 H 0.3099 0.0939 0.3737 0.026 Uiso 1 1 calc . . . . .
C19 C 0.34845(11) 0.14849(12) 0.49092(16) 0.0188(4) Uani 1 1 d . . . . .
H19 H 0.3101 0.1712 0.5097 0.023 Uiso 1 1 calc . . . . .
C20 C 0.42844(13) 0.28239(14) 0.95160(17) 0.0263(5) Uani 1 1 d . . . . .
H20A H 0.4067 0.2342 0.9382 0.039 Uiso 1 1 calc . . . . .
H20B H 0.4001 0.3164 0.9849 0.039 Uiso 1 1 calc . . . . .
H20C H 0.4667 0.2728 0.9908 0.039 Uiso 1 1 calc . . . . .
C21 C 0.49012(11) 0.42354(13) 0.87593(18) 0.0234(5) Uani 1 1 d . . . . .
H21A H 0.5236 0.4133 0.9236 0.035 Uiso 1 1 calc . . . . .
H21B H 0.4578 0.4563 0.9027 0.035 Uiso 1 1 calc . . . . .
H21C H 0.5085 0.4491 0.8221 0.035 Uiso 1 1 calc . . . . .
O1 O 0.24638(8) 0.58328(10) 0.42397(13) 0.0304(4) Uani 1 1 d . . . . .
C22 C 0.21212(13) 0.52301(15) 0.3740(2) 0.0320(6) Uani 1 1 d . . . . .
H22A H 0.2227 0.4728 0.4017 0.038 Uiso 1 1 calc . . . . .
H22B H 0.2228 0.5225 0.3068 0.038 Uiso 1 1 calc . . . . .
C23 C 0.14113(13) 0.54145(17) 0.38510(19) 0.0338(6) Uani 1 1 d . . . . .
H23A H 0.1263 0.5253 0.4472 0.041 Uiso 1 1 calc . . . . .
H23B H 0.1143 0.5173 0.3350 0.041 Uiso 1 1 calc . . . . .
C24 C 0.14145(14) 0.62914(18) 0.3754(2) 0.0399(7) Uani 1 1 d . . . . .
H24A H 0.1092 0.6524 0.4154 0.048 Uiso 1 1 calc . . . . .
H24B H 0.1327 0.6445 0.3094 0.048 Uiso 1 1 calc . . . . .
C25 C 0.20999(14) 0.65344(16) 0.4090(2) 0.0412(7) Uani 1 1 d . . . . .
H25A H 0.2298 0.6853 0.3608 0.049 Uiso 1 1 calc . . . . .
H25B H 0.2086 0.6829 0.4681 0.049 Uiso 1 1 calc . . . . .
O2 O 0.4381(2) 0.6961(3) 0.7746(6) 0.101(2) Uani 0.5 1 d . U . A -1
C26 C 0.4860(3) 0.7568(2) 0.7704(7) 0.101(2) Uani 0.5 1 d . U . A -1
H26A H 0.4749 0.7936 0.7199 0.122 Uiso 0.5 1 calc . . . A -1
H26B H 0.4902 0.7842 0.8310 0.122 Uiso 0.5 1 calc . . . A -1
C27 C 0.5419(2) 0.7176(3) 0.7512(7) 0.093(4) Uani 0.5 1 d . U . A -1
H27A H 0.5694 0.7157 0.8089 0.112 Uiso 0.5 1 calc . . . A -1
H27B H 0.5650 0.7456 0.7028 0.112 Uiso 0.5 1 calc . . . A -1
C28 C 0.5286(3) 0.6333(3) 0.7154(7) 0.101(2) Uani 0.5 1 d . U . A -1
H28A H 0.5368 0.6282 0.6477 0.122 Uiso 0.5 1 calc . . . A -1
H28B H 0.5551 0.5961 0.7512 0.122 Uiso 0.5 1 calc . . . A -1
C29 C 0.4655(3) 0.6236(2) 0.7322(6) 0.085(3) Uani 0.5 1 d . U . A -1
H29A H 0.4602 0.5806 0.7761 0.102 Uiso 0.5 1 calc . . . A -1
H29B H 0.4421 0.6113 0.6727 0.102 Uiso 0.5 1 calc . . . A -1

loop_
_atom_site_aniso_label
_atom_site_aniso_U_11
_atom_site_aniso_U_22
_atom_site_aniso_U_33
_atom_site_aniso_U_23
_atom_site_aniso_U_13
_atom_site_aniso_U_12
Rh1 0.01070(11) 0.00993(11) 0.01236(11) 0.000 0.00030(8) 0.000
Cl1 0.0177(3) 0.0120(3) 0.0197(3) 0.000 -0.0018(3) 0.000
P1 0.0118(2) 0.0116(2) 0.0132(2) -0.00025(18) 0.00043(19) 0.00094(18)
Si1 0.0156(3) 0.0136(3) 0.0155(3) -0.0018(2) 0.0014(2) 0.0009(2)
C0AA 0.0111(9) 0.0138(9) 0.0218(10) -0.0001(8) -0.0021(8) 0.0005(7)
C2AA 0.0197(10) 0.0161(10) 0.0219(11) 0.0008(8) -0.0050(9) 0.0019(8)
C1AA 0.0294(12) 0.0204(11) 0.0258(12) 0.0068(9) -0.0073(10) 0.0013(9)
C4 0.0268(12) 0.0165(11) 0.0412(15) 0.0043(10) -0.0079(11) 0.0060(9)
C5 0.0185(11) 0.0166(10) 0.0384(14) -0.0060(9) -0.0005(10) 0.0049(8)
C6 0.0116(9) 0.0163(10) 0.0263(11) -0.0031(8) -0.0015(8) 0.0018(8)
C7 0.0140(9) 0.0174(10) 0.0239(11) -0.0065(8) 0.0019(8) 0.0020(8)
C8 0.0138(9) 0.0162(9) 0.0162(10) -0.0050(8) 0.0019(8) -0.0020(7)
C9 0.0213(11) 0.0160(10) 0.0211(11) -0.0020(8) 0.0027(9) -0.0008(8)
C10 0.0306(12) 0.0163(10) 0.0276(12) -0.0003(9) 0.0092(10) -0.0052(9)
C11 0.0237(11) 0.0191(11) 0.0355(13) -0.0094(9) 0.0136(10) -0.0074(9)
C12 0.0155(10) 0.0233(11) 0.0340(13) -0.0111(10) 0.0016(9) -0.0027(9)
C13 0.0172(10) 0.0207(10) 0.0211(11) -0.0042(8) -0.0020(9) 0.0001(8)
C14 0.0182(10) 0.0131(9) 0.0136(9) 0.0002(7) -0.0004(8) 0.0012(7)
C15 0.0172(10) 0.0180(10) 0.0179(10) 0.0011(8) -0.0008(8) 0.0023(8)
C16 0.0249(11) 0.0203(11) 0.0200(11) -0.0019(8) 0.0062(9) 0.0060(9)
C17 0.0353(13) 0.0206(11) 0.0158(10) -0.0050(8) -0.0015(9) 0.0039(9)
C18 0.0238(11) 0.0235(11) 0.0184(11) -0.0021(9) -0.0050(9) -0.0005(9)
C19 0.0197(10) 0.0185(10) 0.0180(10) -0.0020(8) -0.0019(8) 0.0028(8)
C20 0.0328(13) 0.0253(12) 0.0214(11) 0.0011(9) 0.0100(10) 0.0050(10)
C21 0.0215(11) 0.0175(10) 0.0312(12) -0.0079(9) -0.0007(9) 0.0012(9)
O1 0.0242(9) 0.0309(9) 0.0362(10) 0.0116(8) 0.0035(7) 0.0052(7)
C22 0.0293(13) 0.0321(13) 0.0345(14) 0.0067(11) 0.0022(11) 0.0060(11)
C23 0.0262(13) 0.0525(17) 0.0226(12) 0.0032(11) -0.0017(10) 0.0018(12)
C24 0.0390(15) 0.0481(17) 0.0322(14) -0.0077(13) -0.0055(12) 0.0202(13)
C25 0.0345(15) 0.0322(14) 0.0575(19) 0.0226(13) 0.0100(14) 0.0073(12)
O2 0.045(3) 0.051(2) 0.212(7) 0.006(3) 0.056(3) 0.0041(19)
C26 0.045(3) 0.051(2) 0.212(7) 0.006(3) 0.056(3) 0.0041(19)
C27 0.057(5) 0.065(5) 0.164(9) -0.076(5) 0.086(5) -0.041(4)
C28 0.045(3) 0.051(2) 0.212(7) 0.006(3) 0.056(3) 0.0041(19)
C29 0.033(3) 0.026(3) 0.198(10) 0.012(4) 0.006(5) -0.001(3)

loop_
_atom_type_symbol
_atom_type_description
_atom_type_scat_dispersion_real
_atom_type_scat_dispersion_imag
_atom_type_scat_source
C C 0.0033 0.0016 'International Tables Vol C Tables 4.2.6.8 and 6.1.1.4'
H H 0.0000 0.0000 'International Tables Vol C Tables 4.2.6.8 and 6.1.1.4'
Cl Cl 0.1484 0.1585 'International Tables Vol C Tables 4.2.6.8 and 6.1.1.4'
O O 0.0106 0.0060 'International Tables Vol C Tables 4.2.6.8 and 6.1.1.4'
P P 0.1023 0.0942 'International Tables Vol C Tables 4.2.6.8 and 6.1.1.4'
Rh Rh -1.1178 0.9187 'International Tables Vol C Tables 4.2.6.8 and 6.1.1.4'
Si Si 0.0817 0.0704 'International Tables Vol C Tables 4.2.6.8 and 6.1.1.4'

loop_
_geom_angle_atom_site_label_1
_geom_angle_atom_site_label_2
_geom_angle_atom_site_label_3
_geom_angle
_geom_angle_site_symmetry_1
_geom_angle_site_symmetry_3
P1 Rh1 Cl1 87.960(13) 2_656 .
P1 Rh1 Cl1 87.962(13) . .
P1 Rh1 P1 175.92(3) 2_656 .
Si1 Rh1 Cl1 137.621(14) . .
Si1 Rh1 Cl1 137.621(14) 2_656 .
Si1 Rh1 P1 95.198(19) . 2_656
Si1 Rh1 P1 87.820(19) . .
Si1 Rh1 P1 87.823(19) 2_656 2_656
Si1 Rh1 P1 95.195(19) 2_656 .
Si1 Rh1 Si1 84.76(3) 2_656 .
C0AA P1 Rh1 115.51(7) . .
C0AA P1 C8 101.67(9) . .
C0AA P1 C14 104.16(9) . .
C8 P1 Rh1 113.93(7) . .
C14 P1 Rh1 117.63(7) . .
C14 P1 C8 101.83(9) . .
C7 Si1 Rh1 112.52(7) . .
C20 Si1 Rh1 104.29(8) . .
C20 Si1 C7 101.69(11) . .
C20 Si1 C21 103.14(11) . .
C21 Si1 Rh1 127.44(8) . .
C21 Si1 C7 104.51(10) . .
C2AA C0AA P1 122.92(16) . .
C2AA C0AA C6 119.83(19) . .
C6 C0AA P1 117.15(16) . .
C0AA C2AA H2AA 119.5 . .
C1AA C2AA C0AA 121.1(2) . .
C1AA C2AA H2AA 119.5 . .
C2AA C1AA H1AA 120.3 . .
C2AA C1AA C4 119.3(2) . .
C4 C1AA H1AA 120.3 . .
C1AA C4 H4 120.0 . .
C5 C4 C1AA 119.9(2) . .
C5 C4 H4 120.0 . .
C4 C5 H5 119.0 . .
C4 C5 C6 122.1(2) . .
C6 C5 H5 119.0 . .
C0AA C6 C7 121.27(19) . .
C5 C6 C0AA 117.8(2) . .
C5 C6 C7 121.0(2) . .
Si1 C7 H7A 107.4 . .
Si1 C7 H7B 107.4 . .
C6 C7 Si1 119.50(15) . .
C6 C7 H7A 107.4 . .
C6 C7 H7B 107.4 . .
H7A C7 H7B 107.0 . .
C9 C8 P1 120.86(16) . .
C9 C8 C13 118.8(2) . .
C13 C8 P1 120.26(16) . .
C8 C9 H9 119.9 . .
C10 C9 C8 120.3(2) . .
C10 C9 H9 119.9 . .
C9 C10 H10 120.0 . .
C11 C10 C9 120.1(2) . .
C11 C10 H10 120.0 . .
C10 C11 H11 119.9 . .
C12 C11 C10 120.2(2) . .
C12 C11 H11 119.9 . .
C11 C12 H12 120.0 . .
C11 C12 C13 120.1(2) . .
C13 C12 H12 120.0 . .
C8 C13 H13 119.7 . .
C12 C13 C8 120.6(2) . .
C12 C13 H13 119.7 . .
C15 C14 P1 121.16(16) . .
C15 C14 C19 118.65(19) . .
C19 C14 P1 120.19(16) . .
C14 C15 H15 119.8 . .
C16 C15 C14 120.4(2) . .
C16 C15 H15 119.8 . .
C15 C16 H16 119.9 . .
C17 C16 C15 120.1(2) . .
C17 C16 H16 119.9 . .
C16 C17 H17 119.8 . .
C16 C17 C18 120.5(2) . .
C18 C17 H17 119.8 . .
C17 C18 H18 120.3 . .
C17 C18 C19 119.4(2) . .
C19 C18 H18 120.3 . .
C14 C19 H19 119.5 . .
C18 C19 C14 121.0(2) . .
C18 C19 H19 119.5 . .
Si1 C20 H20A 109.5 . .
Si1 C20 H20B 109.5 . .
Si1 C20 H20C 109.5 . .
H20A C20 H20B 109.5 . .
H20A C20 H20C 109.5 . .
H20B C20 H20C 109.5 . .
Si1 C21 H21A 109.5 . .
Si1 C21 H21B 109.5 . .
Si1 C21 H21C 109.5 . .
H21A C21 H21B 109.5 . .
H21A C21 H21C 109.5 . .
H21B C21 H21C 109.5 . .
C22 O1 C25 107.1(2) . .
O1 C22 H22A 110.7 . .
O1 C22 H22B 110.7 . .
O1 C22 C23 105.2(2) . .
H22A C22 H22B 108.8 . .
C23 C22 H22A 110.7 . .
C23 C22 H22B 110.7 . .
C22 C23 H23A 111.5 . .
C22 C23 H23B 111.5 . .
C22 C23 C24 101.1(2) . .
H23A C23 H23B 109.4 . .
C24 C23 H23A 111.5 . .
C24 C23 H23B 111.5 . .
C23 C24 H24A 110.8 . .
C23 C24 H24B 110.8 . .
C23 C24 C25 104.6(2) . .
H24A C24 H24B 108.9 . .
C25 C24 H24A 110.8 . .
C25 C24 H24B 110.8 . .
O1 C25 C24 106.7(2) . .
O1 C25 H25A 110.4 . .
O1 C25 H25B 110.4 . .
C24 C25 H25A 110.4 . .
C24 C25 H25B 110.4 . .
H25A C25 H25B 108.6 . .
C26 O2 C29 108.7 . .
O2 C26 H26A 111.1 . .
O2 C26 H26B 111.1 . .
H26A C26 H26B 109.0 . .
C27 C26 O2 103.4 . .
C27 C26 H26A 111.1 . .
C27 C26 H26B 111.1 . .
C26 C27 H27A 109.1 . .
C26 C27 H27B 109.1 . .
C26 C27 C28 112.5 . .
H27A C27 H27B 107.8 . .
C28 C27 H27A 109.1 . .
C28 C27 H27B 109.1 . .
C27 C28 H28A 111.2 . .
C27 C28 H28B 111.2 . .
H28A C28 H28B 109.1 . .
C29 C28 C27 102.8 . .
C29 C28 H28A 111.2 . .
C29 C28 H28B 111.2 . .
O2 C29 H29A 109.6 . .
O2 C29 H29B 109.6 . .
C28 C29 O2 110.2 . .
C28 C29 H29A 109.6 . .
C28 C29 H29B 109.6 . .
H29A C29 H29B 108.1 . .

loop_
_geom_bond_atom_site_label_1
_geom_bond_atom_site_label_2
_geom_bond_distance
_geom_bond_site_symmetry_2
Rh1 Cl1 2.4578(7) .
Rh1 P1 2.3478(5) 2_656
Rh1 P1 2.3478(5) .
Rh1 Si1 2.3416(6) 2_656
Rh1 Si1 2.3416(6) .
P1 C0AA 1.820(2) .
P1 C8 1.846(2) .
P1 C14 1.839(2) .
Si1 C7 1.915(2) .
Si1 C20 1.888(2) .
Si1 C21 1.889(2) .
C0AA C2AA 1.398(3) .
C0AA C6 1.417(3) .
C2AA H2AA 0.9300 .
C2AA C1AA 1.392(3) .
C1AA H1AA 0.9300 .
C1AA C4 1.393(4) .
C4 H4 0.9300 .
C4 C5 1.384(4) .
C5 H5 0.9300 .
C5 C6 1.399(3) .
C6 C7 1.497(3) .
C7 H7A 0.9700 .
C7 H7B 0.9700 .
C8 C9 1.395(3) .
C8 C13 1.407(3) .
C9 H9 0.9300 .
C9 C10 1.393(3) .
C10 H10 0.9300 .
C10 C11 1.392(4) .
C11 H11 0.9300 .
C11 C12 1.382(4) .
C12 H12 0.9300 .
C12 C13 1.386(3) .
C13 H13 0.9300 .
C14 C15 1.396(3) .
C14 C19 1.406(3) .
C15 H15 0.9300 .
C15 C16 1.395(3) .
C16 H16 0.9300 .
C16 C17 1.387(3) .
C17 H17 0.9300 .
C17 C18 1.391(3) .
C18 H18 0.9300 .
C18 C19 1.392(3) .
C19 H19 0.9300 .
C20 H20A 0.9600 .
C20 H20B 0.9600 .
C20 H20C 0.9600 .
C21 H21A 0.9600 .
C21 H21B 0.9600 .
C21 H21C 0.9600 .
O1 C22 1.426(3) .
O1 C25 1.436(3) .
C22 H22A 0.9700 .
C22 H22B 0.9700 .
C22 C23 1.513(4) .
C23 H23A 0.9700 .
C23 H23B 0.9700 .
C23 C24 1.518(4) .
C24 H24A 0.9700 .
C24 H24B 0.9700 .
C24 C25 1.534(4) .
C25 H25A 0.9700 .
C25 H25B 0.9700 .
O2 C26 1.4432 .
O2 C29 1.5013 .
C26 H26A 0.9700 .
C26 H26B 0.9700 .
C26 C27 1.3722 .
C27 H27A 0.9700 .
C27 H27B 0.9700 .
C27 C28 1.5582 .
C28 H28A 0.9700 .
C28 H28B 0.9700 .
C28 C29 1.3428 .
C29 H29A 0.9700 .
C29 H29B 0.9700 .

loop_
_geom_torsion_atom_site_label_1
_geom_torsion_atom_site_label_2
_geom_torsion_atom_site_label_3
_geom_torsion_atom_site_label_4
_geom_torsion
Rh1 P1 C0AA C2AA 118.68(17)
Rh1 P1 C0AA C6 -57.63(17)
Rh1 P1 C8 C9 -28.22(19)
Rh1 P1 C8 C13 149.57(15)
Rh1 P1 C14 C15 -8.2(2)
Rh1 P1 C14 C19 171.61(14)
P1 C0AA C2AA C1AA -175.69(18)
P1 C0AA C6 C5 177.27(16)
P1 C0AA C6 C7 -2.0(3)
P1 C8 C9 C10 176.52(17)
P1 C8 C13 C12 -176.85(16)
P1 C14 C15 C16 -179.83(16)
P1 C14 C19 C18 179.76(17)
C0AA P1 C8 C9 -153.16(17)
C0AA P1 C8 C13 24.63(19)
C0AA P1 C14 C15 121.13(17)
C0AA P1 C14 C19 -59.10(19)
C0AA C2AA C1AA C4 -1.3(4)
C0AA C6 C7 Si1 59.9(3)
C2AA C0AA C6 C5 0.8(3)
C2AA C0AA C6 C7 -178.41(19)
C2AA C1AA C4 C5 0.7(4)
C1AA C4 C5 C6 0.7(4)
C4 C5 C6 C0AA -1.4(3)
C4 C5 C6 C7 177.8(2)
C5 C6 C7 Si1 -119.3(2)
C6 C0AA C2AA C1AA 0.5(3)
C8 P1 C0AA C2AA -117.44(18)
C8 P1 C0AA C6 66.26(17)
C8 P1 C14 C15 -133.44(18)
C8 P1 C14 C19 46.33(19)
C8 C9 C10 C11 0.1(3)
C9 C8 C13 C12 1.0(3)
C9 C10 C11 C12 1.4(3)
C10 C11 C12 C13 -1.7(3)
C11 C12 C13 C8 0.5(3)
C13 C8 C9 C10 -1.3(3)
C14 P1 C0AA C2AA -11.9(2)
C14 P1 C0AA C6 171.81(16)
C14 P1 C8 C9 99.47(18)
C14 P1 C8 C13 -82.74(18)
C14 C15 C16 C17 -0.6(3)
C15 C14 C19 C18 -0.5(3)
C15 C16 C17 C18 0.9(3)
C16 C17 C18 C19 -1.0(3)
C17 C18 C19 C14 0.7(3)
C19 C14 C15 C16 0.4(3)
O1 C22 C23 C24 38.9(3)
C22 O1 C25 C24 18.1(3)
C22 C23 C24 C25 -26.9(3)
C23 C24 C25 O1 6.7(3)
C25 O1 C22 C23 -36.2(3)
O2 C26 C27 C28 15.4
C26 O2 C29 C28 8.5
C26 C27 C28 C29 -10.6
C27 C28 C29 O2 0.8
C29 O2 C26 C27 -14.4
